data_2106033
loop_
_publ_author_name
'Bowman, A.L.'
'Arnold, G.P.'
'Krikorian, N.H.'

_publ_section_title
;
 The crystal structure of U2 Ir C2
;
_journal_name_full 'Acta Crystallographica B (24,1968-38,1982)'
_journal_page_first 1067
_journal_page_last 1068
_journal_volume 27
_journal_year 1971
_chemical_formula_sum 'C2 Ir U2'
_chemical_name_systematic 'Ir (U C)2'
_space_group_IT_number 139
_symmetry_space_group_name_Hall '-I 4 2'
_symmetry_space_group_name_H-M 'I 4/m m m'
_cell_angle_alpha 90
_cell_angle_beta 90
_cell_angle_gamma 90
_cell_formula_units_Z 2
_cell_length_a 3.4804
_cell_length_b 3.4804
_cell_length_c 12.4821
_cell_volume 151.198
_citation_journal_id_ASTM ACBCAR
_cod_data_source_file Bowman_ACBCAR_1971_1919.cif
_cod_data_source_block C2Ir1U2
_cod_original_formula_sum 'C2 Ir1 U2'
_cod_database_code 2106033

loop_
_symmetry_equiv_pos_as_xyz
x,y,z
-y,x,z
-x,-y,z
y,-x,z
x,-y,-z
y,x,-z
-x,y,-z
-y,-x,-z
-x,-y,-z
y,-x,-z
x,y,-z
-y,x,-z
-x,y,z
-y,-x,z
x,-y,z
y,x,z
x+1/2,y+1/2,z+1/2
-y+1/2,x+1/2,z+1/2
-x+1/2,-y+1/2,z+1/2
y+1/2,-x+1/2,z+1/2
x+1/2,-y+1/2,-z+1/2
y+1/2,x+1/2,-z+1/2
-x+1/2,y+1/2,-z+1/2
-y+1/2,-x+1/2,-z+1/2
-x+1/2,-y+1/2,-z+1/2
y+1/2,-x+1/2,-z+1/2
x+1/2,y+1/2,-z+1/2
-y+1/2,x+1/2,-z+1/2
-x+1/2,y+1/2,z+1/2
-y+1/2,-x+1/2,z+1/2
x+1/2,-y+1/2,z+1/2
y+1/2,x+1/2,z+1/2

loop_
_atom_site_label
_atom_site_type_symbol
_atom_site_fract_x
_atom_site_fract_y
_atom_site_fract_z
_atom_site_occupancy
_atom_site_U_iso_or_equiv
C1 C-4 0 0 0.1677 1 0.0
Ir1 Ir 0 0 0 1 0.0
U1 U+4 0 0 0.3548 1 0.0
